data_4063167
_journal_name_full Organometallics
_journal_year 2004
_chemical_formula_sum 'C34 H50 B2 K2 N8 O2'
_chemical_formula_weight 702.64
_space_group_IT_number 15
_symmetry_cell_setting monoclinic
_symmetry_space_group_name_Hall '-C 2yc'
_symmetry_space_group_name_H-M 'C 1 2/c 1'
_cell_angle_alpha 90.00
_cell_angle_beta 120.552(10)
_cell_angle_gamma 90.00
_cell_formula_units_Z 4
_cell_length_a 19.652(3)
_cell_length_b 18.294(2)
_cell_length_c 11.9262(17)
_cell_measurement_temperature 173(2)
_cell_volume 3692.4(9)
_diffrn_ambient_temperature 173(2)
_exptl_crystal_density_diffrn 1.264
_cod_depositor_comments
;
The following automatic conversions were performed:
'_symmetry_cell_setting' value 'Monoclinic' changed to 'monoclinic'
according to '/home/saulius/struct/CIF-dictionaries/cif_core.dic'
dictionary named 'cif_core.dic' version 2.4.1 from 2010-06-29.

Automatic conversion script
Id: cif_fix_enum 1527 2010-12-29 10:47:43Z saulius 
;
_cod_original_sg_symbol_H-M 'C 2/c'
_cod_database_code 4063167

loop_
_symmetry_equiv_pos_as_xyz
'x, y, z'
'-x, y, -z+1/2'
'x+1/2, y+1/2, z'
'-x+1/2, y+1/2, -z+1/2'
'-x, -y, -z'
'x, -y, z-1/2'
'-x+1/2, -y+1/2, -z'
'x+1/2, -y+1/2, z-1/2'

loop_
_atom_site_label
_atom_site_type_symbol
_atom_site_fract_x
_atom_site_fract_y
_atom_site_fract_z
_atom_site_U_iso_or_equiv
_atom_site_adp_type
_atom_site_occupancy
_atom_site_symmetry_multiplicity
_atom_site_calc_flag
_atom_site_refinement_flags
_atom_site_disorder_assembly
_atom_site_disorder_group
K1 K 0.16414(4) 0.21568(4) 0.48301(6) 0.03316(17) Uani 1 1 d . . .
B1 B 0.09575(18) 0.30566(16) 0.1548(3) 0.0236(7) Uani 1 1 d . . .
C1 C 0.03925(16) 0.33708(15) 0.0048(3) 0.0282(6) Uani 1 1 d . . .
C2 C -0.02481(18) 0.38934(19) -0.0023(3) 0.0415(8) Uani 1 1 d . . .
H2A H 0.0007 0.4313 0.0551 0.062 Uiso 1 1 calc R . .
H2B H -0.0573 0.3633 0.0255 0.062 Uiso 1 1 calc R . .
H2C H -0.0583 0.4065 -0.0920 0.062 Uiso 1 1 calc R . .
C3 C -0.00697(18) 0.27410(19) -0.0882(3) 0.0404(8) Uani 1 1 d . . .
H3A H 0.0302 0.2385 -0.0887 0.061 Uiso 1 1 calc R . .
H3B H -0.0407 0.2934 -0.1763 0.061 Uiso 1 1 calc R . .
H3C H -0.0398 0.2502 -0.0590 0.061 Uiso 1 1 calc R . .
C4 C 0.08368(18) 0.37951(17) -0.0527(3) 0.0361(7) Uani 1 1 d . . .
H4A H 0.1137 0.4199 0.0055 0.054 Uiso 1 1 calc R . .
H4B H 0.0452 0.3990 -0.1387 0.054 Uiso 1 1 calc R . .
H4C H 0.1200 0.3463 -0.0610 0.054 Uiso 1 1 calc R . .
N11 N 0.16303(13) 0.25313(12) 0.1650(2) 0.0257(5) Uani 1 1 d . . .
N12 N 0.21289(13) 0.21841(15) 0.2805(2) 0.0324(5) Uani 1 1 d . . .
C13 C 0.25963(17) 0.17608(16) 0.2573(3) 0.0346(7) Uani 1 1 d . . .
H13 H 0.3003 0.1459 0.3208 0.042 Uiso 1 1 calc R . .
C14 C 0.24147(19) 0.18157(17) 0.1289(3) 0.0370(7) Uani 1 1 d . . .
H14 H 0.2658 0.1570 0.0881 0.044 Uiso 1 1 calc R . .
C15 C 0.18051(17) 0.23041(16) 0.0748(3) 0.0330(7) Uani 1 1 d . . .
H15 H 0.1542 0.2461 -0.0134 0.040 Uiso 1 1 calc R . .
N21 N 0.13964(13) 0.36913(12) 0.2568(2) 0.0264(5) Uani 1 1 d . . .
N22 N 0.17698(14) 0.35535(13) 0.3878(2) 0.0315(6) Uani 1 1 d . . .
C23 C 0.20741(18) 0.41935(17) 0.4465(3) 0.0370(7) Uani 1 1 d . . .
H23 H 0.2367 0.4261 0.5382 0.044 Uiso 1 1 calc R . .
C24 C 0.1908(2) 0.47413(18) 0.3567(3) 0.0467(9) Uani 1 1 d . . .
H24 H 0.2058 0.5241 0.3735 0.056 Uiso 1 1 calc R . .
C25 C 0.14792(19) 0.44069(16) 0.2383(3) 0.0380(7) Uani 1 1 d . . .
H25 H 0.1273 0.4640 0.1562 0.046 Uiso 1 1 calc R . .
C31 C 0.0000 0.2949(2) 0.2500 0.0231(8) Uani 1 2 d S . .
H31 H 0.0000 0.3469 0.2500 0.028 Uiso 1 2 calc SR . .
C32 C 0.04383(15) 0.25984(14) 0.2029(2) 0.0225(6) Uani 1 1 d . . .
C33 C 0.04003(16) 0.18322(15) 0.1992(3) 0.0266(6) Uani 1 1 d . . .
H33 H 0.0650 0.1567 0.1616 0.032 Uiso 1 1 calc R . .
C34 C 0.0000 0.1455(2) 0.2500 0.0274(9) Uani 1 2 d S . .
H34 H 0.0000 0.0936 0.2500 0.033 Uiso 1 2 calc SR . .
O41 O 0.13357(14) 0.12304(13) 0.6256(2) 0.0519(6) Uani 1 1 d . . .
C42 C 0.1626(3) 0.1322(2) 0.7605(4) 0.0679(12) Uani 1 1 d . . .
H42A H 0.2199 0.1432 0.8061 0.082 Uiso 1 1 calc R . .
H42B H 0.1354 0.1738 0.7741 0.082 Uiso 1 1 calc R . .
C43 C 0.1501(6) 0.0699(4) 0.8103(5) 0.205(5) Uani 1 1 d . . .
H43A H 0.1150 0.0802 0.8454 0.246 Uiso 1 1 calc R . .
H43B H 0.2008 0.0507 0.8817 0.246 Uiso 1 1 calc R . .
C44 C 0.1130(5) 0.0162(3) 0.7039(5) 0.172(4) Uani 1 1 d . . .
H44A H 0.1491 -0.0254 0.7202 0.207 Uiso 1 1 calc R . .
H44B H 0.0634 -0.0027 0.6952 0.207 Uiso 1 1 calc R . .
C45 C 0.0974(3) 0.0548(2) 0.5893(4) 0.0819(15) Uani 1 1 d . . .
H45A H 0.1184 0.0270 0.5422 0.098 Uiso 1 1 calc R . .
H45B H 0.0397 0.0607 0.5308 0.098 Uiso 1 1 calc R . .

loop_
_atom_site_aniso_label
_atom_site_aniso_U_11
_atom_site_aniso_U_22
_atom_site_aniso_U_33
_atom_site_aniso_U_23
_atom_site_aniso_U_13
_atom_site_aniso_U_12
K1 0.0294(3) 0.0392(4) 0.0272(3) 0.0048(3) 0.0117(3) -0.0037(3)
B1 0.0216(15) 0.0248(17) 0.0236(15) -0.0002(12) 0.0109(13) 0.0008(12)
C1 0.0271(15) 0.0327(16) 0.0242(14) 0.0033(12) 0.0126(12) -0.0013(12)
C2 0.0302(17) 0.055(2) 0.0372(17) 0.0170(15) 0.0155(14) 0.0093(15)
C3 0.0369(16) 0.051(2) 0.0266(14) 0.0031(14) 0.0114(12) -0.0086(16)
C4 0.0385(18) 0.0420(18) 0.0298(15) 0.0032(13) 0.0187(14) -0.0023(15)
N11 0.0231(12) 0.0317(12) 0.0229(11) 0.0011(10) 0.0121(10) 0.0004(10)
N12 0.0281(12) 0.0411(13) 0.0263(12) 0.0035(12) 0.0125(10) 0.0078(13)
C13 0.0282(16) 0.0361(17) 0.0394(17) 0.0031(14) 0.0171(14) 0.0061(14)
C14 0.0453(19) 0.0358(17) 0.0435(18) -0.0019(14) 0.0325(16) 0.0043(15)
C15 0.0404(17) 0.0351(18) 0.0304(14) 0.0018(13) 0.0229(13) 0.0034(14)
N21 0.0262(13) 0.0274(13) 0.0248(12) 0.0024(10) 0.0125(10) 0.0020(10)
N22 0.0348(14) 0.0331(13) 0.0240(12) 0.0002(11) 0.0129(10) -0.0031(11)
C23 0.0410(18) 0.0365(18) 0.0318(16) -0.0078(13) 0.0173(14) -0.0070(14)
C24 0.063(2) 0.0292(17) 0.0470(19) -0.0084(15) 0.0273(17) -0.0115(17)
C25 0.049(2) 0.0268(16) 0.0378(17) 0.0030(13) 0.0222(15) -0.0012(14)
C31 0.0209(19) 0.022(2) 0.0213(18) 0.000 0.0068(15) 0.000
C32 0.0207(14) 0.0258(15) 0.0188(12) 0.0018(10) 0.0084(11) 0.0042(11)
C33 0.0281(16) 0.0281(15) 0.0251(14) -0.0011(11) 0.0146(12) 0.0023(12)
C34 0.030(2) 0.020(2) 0.032(2) 0.000 0.0156(18) 0.000
O41 0.0629(16) 0.0460(14) 0.0491(14) 0.0076(11) 0.0302(13) -0.0102(12)
C42 0.084(3) 0.057(3) 0.049(2) 0.0001(19) 0.024(2) -0.014(2)
C43 0.379(13) 0.145(6) 0.059(3) -0.023(4) 0.088(6) -0.163(7)
C44 0.272(9) 0.105(4) 0.070(3) 0.005(3) 0.035(5) -0.115(6)
C45 0.107(4) 0.065(3) 0.057(3) 0.000(2) 0.029(3) -0.034(3)

loop_
_geom_bond_atom_site_label_1
_geom_bond_atom_site_label_2
_geom_bond_distance
_geom_bond_site_symmetry_2
_geom_bond_publ_flag
K1 O41 2.676(2) . ?
K1 N22 2.859(2) . ?
K1 N12 2.884(2) 7_556 ?
K1 N22 2.987(3) 7_556 ?
K1 N12 3.018(2) . ?
K1 C33 3.060(3) . ?
K1 C32 3.061(3) . ?
K1 C34 3.2654(18) . ?
K1 C23 3.320(3) 7_556 ?
K1 C13 3.323(3) 7_556 ?
K1 C31 3.3342(19) . ?
K1 K1 3.4262(14) 7_556 ?
B1 N21 1.583(4) . ?
B1 N11 1.588(4) . ?
B1 C32 1.634(4) . ?
B1 C1 1.657(4) . ?
C1 C3 1.536(4) . ?
C1 C2 1.549(4) . ?
C1 C4 1.563(4) . ?
C2 H2A 0.9800 . ?
C2 H2B 0.9800 . ?
C2 H2C 0.9800 . ?
C3 H3A 0.9800 . ?
C3 H3B 0.9800 . ?
C3 H3C 0.9800 . ?
C4 H4A 0.9800 . ?
C4 H4B 0.9800 . ?
C4 H4C 0.9800 . ?
N11 C15 1.350(3) . ?
N11 N12 1.375(3) . ?
N12 C13 1.334(4) . ?
N12 K1 2.884(2) 7_556 ?
C13 C14 1.388(4) . ?
C13 K1 3.323(3) 7_556 ?
C13 H13 0.9500 . ?
C14 C15 1.365(4) . ?
C14 H14 0.9500 . ?
C15 H15 0.9500 . ?
N21 C25 1.351(4) . ?
N21 N22 1.370(3) . ?
N22 C23 1.339(4) . ?
N22 K1 2.987(3) 7_556 ?
C23 C24 1.379(4) . ?
C23 K1 3.320(3) 7_556 ?
C23 H23 0.9500 . ?
C24 C25 1.367(4) . ?
C24 H24 0.9500 . ?
C25 H25 0.9500 . ?
C31 C32 1.400(3) . ?
C31 C32 1.400(3) 2 ?
C31 K1 3.3342(19) 2 ?
C31 H31 0.9500 . ?
C32 C33 1.403(3) . ?
C33 C34 1.395(3) . ?
C33 K1 3.508(3) 2 ?
C33 H33 0.9500 . ?
C34 C33 1.395(3) 2 ?
C34 K1 3.2654(18) 2 ?
C34 H34 0.9500 . ?
O41 C45 1.393(4) . ?
O41 C42 1.417(4) . ?
C42 C43 1.365(6) . ?
C42 H42A 0.9900 . ?
C42 H42B 0.9900 . ?
C43 C44 1.472(7) . ?
C43 H43A 0.9900 . ?
C43 H43B 0.9900 . ?
C44 C45 1.425(6) . ?
C44 H44A 0.9900 . ?
C44 H44B 0.9900 . ?
C45 H45A 0.9900 . ?
C45 H45B 0.9900 . ?
